data_7721027
loop_
_publ_author_name
'Belis, Marek'
'\<Srein, Jakub'
'Bhandary, Subhrajyoti'
'Premcheska, Simona'
'Lederer, Mirijam'
'Pompermayer Machado, Ian'
'Kaczmarek, Anna Marta'
'Van Hecke, Kristof'

_publ_section_title
;
 DNA-interacting lanthanide complexes with a DOTA-derived
 dipyrido[3,2-a;2',3'-c]phenazine ligand for near-infrared luminescence
;
_journal_name_full 'Dalton Transactions'
_journal_paper_doi 10.1039/D6DT00235H
_journal_year 2026
_chemical_formula_moiety 'C33 H33 Lu N8 O6, 5[CH4O]'
_chemical_formula_sum 'C38 H53 Lu N8 O11'
_chemical_formula_weight 972.85
_space_group_crystal_system monoclinic
_space_group_IT_number 14
_space_group_name_Hall '-P 2ybc'
_space_group_name_H-M_alt 'P 1 21/c 1'
_atom_sites_solution_hydrogens geom
_atom_sites_solution_primary dual
_audit_creation_date 2023-08-01
_audit_creation_method
;
Olex2 1.3
(compiled 2020.11.12 svn.r5f609507 for OlexSys, GUI svn.r6408)
;
_audit_update_record
;
2025-12-14 deposited with the CCDC.	2026-05-11 downloaded from the CCDC.
;
_cell_angle_alpha 90
_cell_angle_beta 97.5109(17)
_cell_angle_gamma 90
_cell_formula_units_Z 4
_cell_length_a 8.56379(13)
_cell_length_b 16.6043(3)
_cell_length_c 27.9970(6)
_cell_measurement_reflns_used 9253
_cell_measurement_temperature 100(2)
_cell_measurement_theta_max 73.7220
_cell_measurement_theta_min 3.0530
_cell_volume 3946.90(13)
_computing_cell_refinement 'CrysAlisPro 1.171.40.67a (Rigaku OD, 2019)'
_computing_data_collection 'CrysAlisPro 1.171.40.67a (Rigaku OD, 2019)'
_computing_data_reduction 'CrysAlisPro 1.171.40.67a (Rigaku OD, 2019)'
_computing_molecular_graphics 'Olex2 1.3 (Dolomanov et al., 2009)'
_computing_publication_material 'Olex2 1.3 (Dolomanov et al., 2009)'
_computing_structure_refinement 'SHELXL 2018/3 (Sheldrick, 2015)'
_computing_structure_solution 'SHELXT  (Sheldrick, 2015)'
_diffrn_ambient_temperature 100(2)
_diffrn_detector 'CCD plate'
_diffrn_detector_area_resol_mean 10.4839
_diffrn_detector_type Atlas
_diffrn_measured_fraction_theta_full 1.000
_diffrn_measured_fraction_theta_max 0.985
_diffrn_measurement_details
;
List of Runs (angles in degrees, time in seconds):

  # Type    Start    End  Width  t~exp~   \w     \q     \k     \f   Frames
#--------------------------------------------------------------------------
  1  \w    -86.00  -6.00   1.00    7.00    --  -41.43 125.00 -60.00   80
  2  \w   -114.00 -13.00   1.00    7.00    --  -41.43 -57.00  90.00  101
  3  \w    -66.00  33.00   1.00    7.00    --  -41.43  38.00-120.00   99
  4  \w     53.00 178.00   1.00   30.00    --  106.01  15.00  90.00  125
  5  \w    103.00 178.00   1.00   30.00    --  106.01  77.00  90.00   75
  6  \w     23.00 107.00   1.00   30.00    --  106.01 -94.00-120.00   84
  7  \w     97.00 177.00   1.00   30.00    --  106.01 125.00 -30.00   80
  8  \w     34.00 135.00   1.00   30.00    --  106.01 -61.00-120.00  101
  9  \w     23.00 107.00   1.00   30.00    --  106.01 -94.00 120.00   84
 10  \w   -114.00 -13.00   1.00    7.00    --  -41.43 -57.00-120.00  101
 11  \w   -114.00 -13.00   1.00    7.00    --  -41.43 -57.00 -30.00  101
 12  \w     53.00 178.00   1.00   30.00    --  106.01  15.00-120.00  125
 13  \w     35.00 112.00   1.00   30.00    --  106.01-125.00  90.00   77
 14  \w     77.00 178.00   1.00   30.00    --  106.01  61.00 150.00  101
 15  \w     77.00 178.00   1.00   30.00    --  106.01  61.00 -60.00  101
 16  \w   -114.00 -13.00   1.00    7.00    --  -41.43 -57.00-180.00  101
 17  \w      6.00  81.00   1.00    7.00    --   41.43 -99.00  90.00   75
;
_diffrn_measurement_device 'four-circle diffractometer'
_diffrn_measurement_device_type 'SuperNova, Dual, Cu at home/near, Atlas'
_diffrn_measurement_method '\w scans'
_diffrn_orient_matrix_type 'CrysAlisPro convention (1999,Acta A55,543-557)'
_diffrn_orient_matrix_UB_11 -0.0080781000
_diffrn_orient_matrix_UB_12 -0.0400074000
_diffrn_orient_matrix_UB_13 0.0492694000
_diffrn_orient_matrix_UB_21 0.1777188000
_diffrn_orient_matrix_UB_22 -0.0179793000
_diffrn_orient_matrix_UB_23 0.0046824000
_diffrn_orient_matrix_UB_31 0.0351701000
_diffrn_orient_matrix_UB_32 0.0818156000
_diffrn_orient_matrix_UB_33 0.0251286000
_diffrn_radiation_monochromator mirror
_diffrn_radiation_probe x-ray
_diffrn_radiation_type 'Cu K\a'
_diffrn_radiation_wavelength 1.54184
_diffrn_reflns_av_R_equivalents 0.0731
_diffrn_reflns_av_unetI/netI 0.0558
_diffrn_reflns_Laue_measured_fraction_full 1.000
_diffrn_reflns_Laue_measured_fraction_max 0.985
_diffrn_reflns_limit_h_max 10
_diffrn_reflns_limit_h_min -10
_diffrn_reflns_limit_k_max 20
_diffrn_reflns_limit_k_min -16
_diffrn_reflns_limit_l_max 34
_diffrn_reflns_limit_l_min -34
_diffrn_reflns_number 37991
_diffrn_reflns_point_group_measured_fraction_full 1.000
_diffrn_reflns_point_group_measured_fraction_max 0.985
_diffrn_reflns_theta_full 67.684
_diffrn_reflns_theta_max 73.992
_diffrn_reflns_theta_min 3.184
_diffrn_source 'micro-focus sealed X-ray tube'
_diffrn_source_type 'SuperNova (Cu) X-ray Source'
_exptl_absorpt_coefficient_mu 5.389
_exptl_absorpt_correction_T_max 0.954
_exptl_absorpt_correction_T_min 0.655
_exptl_absorpt_correction_type gaussian
_exptl_absorpt_process_details
;
CrysAlisPro 1.171.40.67a (Rigaku Oxford Diffraction, 2019)
Numerical absorption correction based on gaussian integration over
			a multifaceted crystal model
Empirical absorption correction using spherical harmonics,
 implemented in SCALE3 ABSPACK scaling algorithm.
;
_exptl_crystal_colour 'clear colourless'
_exptl_crystal_colour_lustre clear
_exptl_crystal_colour_primary colourless
_exptl_crystal_density_diffrn 1.637
_exptl_crystal_description block
_exptl_crystal_F_000 1984
_exptl_crystal_preparation Synthesis
_exptl_crystal_recrystallization_method 'Methanol slow crystallization'
_exptl_crystal_size_max 0.106
_exptl_crystal_size_mid 0.036
_exptl_crystal_size_min 0.028
_refine_diff_density_max 0.719
_refine_diff_density_min -0.845
_refine_diff_density_rms 0.095
_refine_ls_extinction_method none
_refine_ls_goodness_of_fit_ref 0.984
_refine_ls_hydrogen_treatment constr
_refine_ls_matrix_type full
_refine_ls_number_parameters 470
_refine_ls_number_reflns 7901
_refine_ls_number_restraints 44
_refine_ls_restrained_S_all 0.986
_refine_ls_R_factor_all 0.0474
_refine_ls_R_factor_gt 0.0328
_refine_ls_shift/su_max 0.003
_refine_ls_shift/su_mean 0.000
_refine_ls_structure_factor_coef Fsqd
_refine_ls_weighting_details 'w=1/[\s^2^(Fo^2^)+(0.0305P)^2^] where P=(Fo^2^+2Fc^2^)/3'
_refine_ls_weighting_scheme calc
_refine_ls_wR_factor_gt 0.0730
_refine_ls_wR_factor_ref 0.0786
_reflns_Friedel_coverage 0.000
_reflns_number_gt 6040
_reflns_number_total 7901
_reflns_threshold_expression 'I > 2\s(I)'
_cod_data_source_file d6dt00235h2.cif
_cod_data_source_block mb-127-lu
_cod_database_code 7721027
_shelx_shelxl_version_number 2018/3
_chemical_oxdiff_formula 'C33 H33 N8 O6 Lu'
_shelx_space_group_comment
;
The symmetry employed for this shelxl refinement is uniquely defined
by the following loop, which should always be used as a source of
symmetry information in preference to the above space-group names.
They are only intended as comments.
;
_reflns_odcompleteness_completeness 99.96
_reflns_odcompleteness_iscentric 1
_reflns_odcompleteness_theta 66.97
_olex2_refinement_description
;
1. Fixed Uiso
 At 1.2 times of:
  All C(H) groups, All C(H,H) groups, All C(H,H,H,H) groups
2. Restrained distances
 N1A-C1A = N1B-C1B = N1A-C8A = N1B-C8B = N4A-C7A = N4B-C7B = N4A-C6A = N4B-C6B
 = N4B-C13 = N4A-C13 = N1B-C15 = N3A-C5A = N3B-C5B = N3A-C11 = N3B-C11 = N3A-
 C4A = N3B-C4B = N2A-C3A = N2B-C3B = N2A-C9 = N2B-C9 = N2B-C2B = N2A-C2A = N1A-
 C15
 1.48 with sigma of 0.005
 C1A-C2A = C1B-C2B = C7A-C8A = C7B-C8B = C6A-C5A = C5B-C6B = C4A-C3A = C3B-C4B
 1.51 with sigma of 0.005
3. Uiso/Uaniso restraints and constraints
Uanis(N2A) \\sim Ueq, Uanis(N2B) \\sim Ueq: with sigma of 0.005 and sigma for
terminal atoms of 0.01
Uanis(N1A) = Uanis(N1B)
Uanis(N2A) = Uanis(N2B)
Uanis(N3A) = Uanis(N3B)
Uanis(N4A) = Uanis(N4B)
Uanis(C1A) = Uanis(C1B)
Uanis(C2A) = Uanis(C2B)
Uanis(C3A) = Uanis(C3B)
Uanis(C4A) = Uanis(C4B)
Uanis(C5A) = Uanis(C5B)
Uanis(C6A) = Uanis(C6B)
Uanis(C7A) = Uanis(C7B)
Uanis(C8A) = Uanis(C8B)
4. Others
 Sof(H9BC)=Sof(H9BD)=Sof(H11C)=Sof(H11D)=Sof(H13C)=Sof(H13D)=Sof(H15C)=
 Sof(H15D)=Sof(C1B)=Sof(H1BA)=Sof(H1BB)=Sof(C2B)=Sof(H2BA)=Sof(H2BB)=Sof(C3B)=
 Sof(H3BA)=Sof(H3BB)=Sof(C4B)=Sof(H4BA)=Sof(H4BB)=Sof(C5B)=Sof(H5BA)=Sof(H5BB)=
 Sof(C6B)=Sof(H6BA)=Sof(H6BB)=Sof(C7B)=Sof(H7BA)=Sof(H7BB)=Sof(C8B)=Sof(H8BA)=
 Sof(H8BB)=Sof(N1B)=Sof(N2B)=Sof(N3B)=Sof(N4B)=1-FVAR(1)
 Sof(H9AA)=Sof(H9AB)=Sof(H11A)=Sof(H11B)=Sof(H13A)=Sof(H13B)=Sof(H15A)=
 Sof(H15B)=Sof(C1A)=Sof(H1AA)=Sof(H1AB)=Sof(C2A)=Sof(H2AA)=Sof(H2AB)=Sof(C3A)=
 Sof(H3AA)=Sof(H3AB)=Sof(C4A)=Sof(H4AA)=Sof(H4AB)=Sof(C5A)=Sof(H5AA)=Sof(H5AB)=
 Sof(C6A)=Sof(H6AA)=Sof(H6AB)=Sof(C7A)=Sof(H7AA)=Sof(H7AB)=Sof(C8A)=Sof(H8AA)=
 Sof(H8AB)=Sof(N1A)=Sof(N2A)=Sof(N3A)=Sof(N4A)=FVAR(1)
5.a Secondary CH2 refined with riding coordinates:
 C9(H9AA,H9AB), C9(H9BC,H9BD), C11(H11A,H11B), C11(H11C,H11D), C13(H13A,H13B),
 C13(H13C,H13D), C15(H15A,H15B), C15(H15C,H15D), C1A(H1AA,H1AB), C2A(H2AA,H2AB),
  C3A(H3AA,H3AB), C4A(H4AA,H4AB), C5A(H5AA,H5AB), C6A(H6AA,H6AB), C7A(H7AA,
 H7AB), C8A(H8AA,H8AB), C1B(H1BA,H1BB), C2B(H2BA,H2BB), C3B(H3BA,H3BB),
 C4B(H4BA,H4BB), C5B(H5BA,H5BB), C6B(H6BA,H6BB), C7B(H7BA,H7BB), C8B(H8BA,H8BB)
5.b Aromatic/amide H refined with riding coordinates:
 C17(H17), C18(H18), C22(H22), C23(H23), C24(H24), C25(H25), C29(H29),
 C30(H30), C31(H31)
;
_smtbx_masks_special_details
;
A solvent mask was calculated and 340 electrons were 
found in a volume of 1260\%A^3^ in 1 void per unit cell. 
This is consistent with the presence of 
5 methanol molecules per Asymmetric Unit 
which account for 360 electrons 
per unit cell.
;
_smtbx_masks_void_probe_radius 1.2
_smtbx_masks_void_truncation_radius 1.2
_olex2_date_sample_data_collection 2023-07-07
_olex2_exptl_crystal_mounting_method 'Litho loop'
_olex2_submission_original_sample_id MB-127-Lu
_olex2_submission_special_instructions 'No special instructions were received'
_oxdiff_exptl_absorpt_empirical_details
;
Empirical correction (ABSPACK) includes:
- Absorption correction using spherical harmonics
- Frame scaling
- B-factor correction
;
_oxdiff_exptl_absorpt_empirical_full_max 2.760
_oxdiff_exptl_absorpt_empirical_full_min 0.659

loop_
_space_group_symop_operation_xyz
'x, y, z'
'-x, y+1/2, -z+1/2'
'-x, -y, -z'
'x, -y-1/2, z-1/2'

loop_
_atom_site_label
_atom_site_type_symbol
_atom_site_fract_x
_atom_site_fract_y
_atom_site_fract_z
_atom_site_U_iso_or_equiv
_atom_site_adp_type
_atom_site_occupancy
_atom_site_site_symmetry_order
_atom_site_calc_flag
_atom_site_refinement_flags_posn
_atom_site_refinement_flags_adp
_atom_site_refinement_flags_occupancy
_atom_site_disorder_assembly
_atom_site_disorder_group
C9 C 0.4612(4) 0.2883(2) 0.71369(16) 0.0354(10) Uani 1 1 d D . . . .
H9AA H 0.385322 0.281670 0.684105 0.043 Uiso 0.551(3) 1 calc R U P A 1
H9AB H 0.505904 0.234812 0.723215 0.043 Uiso 0.551(3) 1 calc R U P A 1
H9BC H 0.408350 0.267583 0.682558 0.043 Uiso 0.449(3) 1 calc R U P A 2
H9BD H 0.508225 0.241806 0.732490 0.043 Uiso 0.449(3) 1 calc R U P A 2
C10 C 0.5925(4) 0.3455(2) 0.70399(15) 0.0301(9) Uani 1 1 d . . . . .
C11 C 0.6180(4) 0.4852(2) 0.82880(15) 0.0333(8) Uani 1 1 d D . . . .
H11A H 0.683537 0.445512 0.814049 0.040 Uiso 0.551(3) 1 calc R U P A 1
H11B H 0.659117 0.490411 0.863392 0.040 Uiso 0.551(3) 1 calc R U P A 1
H11C H 0.710278 0.453257 0.822058 0.040 Uiso 0.449(3) 1 calc R U P A 2
H11D H 0.628721 0.494458 0.864011 0.040 Uiso 0.449(3) 1 calc R U P A 2
C12 C 0.6225(4) 0.5666(2) 0.80364(15) 0.0308(9) Uani 1 1 d . . . . .
C13 C 0.1755(5) 0.62672(18) 0.77730(15) 0.0323(9) Uani 1 1 d D . . . .
H13A H 0.275624 0.644768 0.795910 0.039 Uiso 0.551(3) 1 calc R U P A 1
H13B H 0.087344 0.654872 0.789808 0.039 Uiso 0.551(3) 1 calc R U P A 1
H13C H 0.255274 0.661619 0.795860 0.039 Uiso 0.449(3) 1 calc R U P A 2
H13D H 0.071505 0.641937 0.786355 0.039 Uiso 0.449(3) 1 calc R U P A 2
C14 C 0.1748(5) 0.6448(2) 0.72428(17) 0.0355(9) Uani 1 1 d . . . . .
C15 C 0.0220(4) 0.4255(2) 0.66421(13) 0.0323(9) Uani 1 1 d D . . . .
H15A H -0.009677 0.482844 0.663279 0.039 Uiso 0.551(3) 1 calc R U P A 1
H15B H -0.072504 0.392143 0.654279 0.039 Uiso 0.551(3) 1 calc R U P A 1
H15C H -0.029960 0.477486 0.655049 0.039 Uiso 0.449(3) 1 calc R U P A 2
H15D H -0.059069 0.382936 0.657942 0.039 Uiso 0.449(3) 1 calc R U P A 2
C16 C 0.1451(4) 0.4109(2) 0.63106(15) 0.0290(8) Uani 1 1 d . . . . .
C17 C 0.1096(5) 0.3718(3) 0.58669(16) 0.0372(10) Uani 1 1 d . . . . .
H17 H 0.008343 0.349139 0.577413 0.045 Uiso 1 1 calc R U . . .
C18 C 0.2254(5) 0.3668(2) 0.55661(17) 0.0375(10) Uani 1 1 d . . . . .
H18 H 0.206582 0.338083 0.527086 0.045 Uiso 1 1 calc R U . . .
C19 C 0.3693(4) 0.4044(2) 0.57007(15) 0.0289(8) Uani 1 1 d . . . . .
C20 C 0.4954(4) 0.4058(2) 0.53890(14) 0.0273(8) Uani 1 1 d . . . . .
C21 C 0.5982(4) 0.3629(2) 0.47192(15) 0.0297(8) Uani 1 1 d . . . . .
C22 C 0.5867(5) 0.3167(2) 0.42908(16) 0.0348(9) Uani 1 1 d . . . . .
H22 H 0.498455 0.282470 0.420556 0.042 Uiso 1 1 calc R U . . .
C23 C 0.7029(5) 0.3214(2) 0.40002(16) 0.0352(9) Uani 1 1 d . . . . .
H23 H 0.693937 0.291371 0.370909 0.042 Uiso 1 1 calc R U . . .
C24 C 0.8356(5) 0.3704(3) 0.41289(16) 0.0365(9) Uani 1 1 d . . . . .
H24 H 0.915321 0.372703 0.392303 0.044 Uiso 1 1 calc R U . . .
C25 C 0.8526(5) 0.4147(2) 0.45417(16) 0.0347(9) Uani 1 1 d . . . . .
H25 H 0.944028 0.446733 0.462518 0.042 Uiso 1 1 calc R U . . .
C26 C 0.7321(4) 0.4127(2) 0.48476(15) 0.0285(8) Uani 1 1 d . . . . .
C27 C 0.6296(4) 0.4558(2) 0.55152(14) 0.0273(8) Uani 1 1 d . . . . .
C28 C 0.6389(4) 0.5060(2) 0.59437(14) 0.0257(8) Uani 1 1 d . . . . .
C29 C 0.7547(4) 0.5660(2) 0.60431(15) 0.0291(8) Uani 1 1 d . . . . .
H29 H 0.829175 0.575882 0.582637 0.035 Uiso 1 1 calc R U . . .
C30 C 0.7579(4) 0.6104(2) 0.64625(15) 0.0297(8) Uani 1 1 d . . . . .
H30 H 0.834683 0.651262 0.653948 0.036 Uiso 1 1 calc R U . . .
C31 C 0.6457(4) 0.5939(2) 0.67721(15) 0.0286(8) Uani 1 1 d . . . . .
H31 H 0.651307 0.623178 0.706519 0.034 Uiso 1 1 calc R U . . .
C32 C 0.5280(4) 0.4974(2) 0.62674(14) 0.0262(8) Uani 1 1 d . . . . .
C33 C 0.3930(4) 0.4445(2) 0.61419(14) 0.0261(8) Uani 1 1 d . . . . .
Lu1 Lu 0.36302(2) 0.48181(2) 0.73060(2) 0.02455(6) Uani 1 1 d . . . . .
N5 N 0.4786(4) 0.3604(2) 0.49965(13) 0.0314(7) Uani 1 1 d . . . . .
N6 N 0.7465(4) 0.45907(18) 0.52494(12) 0.0294(7) Uani 1 1 d . . . . .
N7 N 0.5331(3) 0.53998(17) 0.66790(12) 0.0255(7) Uani 1 1 d . . . . .
N8 N 0.2860(4) 0.44309(18) 0.64587(12) 0.0282(7) Uani 1 1 d . . . . .
O1 O 0.5918(3) 0.41432(15) 0.72335(10) 0.0290(6) Uani 1 1 d . . . . .
O2 O 0.6900(3) 0.32134(17) 0.67821(12) 0.0404(7) Uani 1 1 d . . . . .
O3 O 0.5166(3) 0.57776(14) 0.76772(10) 0.0265(5) Uani 1 1 d . . . . .
O4 O 0.7278(3) 0.61476(17) 0.81825(12) 0.0417(7) Uani 1 1 d . . . . .
O5 O 0.2269(3) 0.58915(14) 0.69893(10) 0.0287(6) Uani 1 1 d . . . . .
O6 O 0.1289(5) 0.7116(2) 0.70903(13) 0.0632(11) Uani 1 1 d . . . . .
C1A C 0.1055(8) 0.3138(4) 0.7135(3) 0.0333(13) Uani 0.551(3) 1 d D . P A 1
H1AA H 0.137932 0.295105 0.682665 0.040 Uiso 0.551(3) 1 calc R U P A 1
H1AB H 0.000814 0.290472 0.716419 0.040 Uiso 0.551(3) 1 calc R U P A 1
C2A C 0.2228(7) 0.2850(4) 0.7547(3) 0.0332(14) Uani 0.551(3) 1 d D . P A 1
H2AA H 0.184619 0.298769 0.785541 0.040 Uiso 0.551(3) 1 calc R U P A 1
H2AB H 0.232463 0.225674 0.753045 0.040 Uiso 0.551(3) 1 calc R U P A 1
C3A C 0.4752(9) 0.3153(4) 0.8009(2) 0.0344(14) Uani 0.551(3) 1 d D . P A 1
H3AA H 0.587252 0.323015 0.796664 0.041 Uiso 0.551(3) 1 calc R U P A 1
H3AB H 0.464141 0.259905 0.813128 0.041 Uiso 0.551(3) 1 calc R U P A 1
C4A C 0.4343(9) 0.3738(3) 0.8384(3) 0.0355(13) Uani 0.551(3) 1 d D . P A 1
H4AA H 0.324505 0.364328 0.844413 0.043 Uiso 0.551(3) 1 calc R U P A 1
H4AB H 0.504279 0.364348 0.868880 0.043 Uiso 0.551(3) 1 calc R U P A 1
C5A C 0.3564(7) 0.5105(5) 0.8514(3) 0.0328(12) Uani 0.551(3) 1 d D . P A 1
H5AA H 0.397425 0.566273 0.851363 0.039 Uiso 0.551(3) 1 calc R U P A 1
H5AB H 0.369571 0.491478 0.885219 0.039 Uiso 0.551(3) 1 calc R U P A 1
C6A C 0.1830(7) 0.5114(4) 0.8325(2) 0.0323(12) Uani 0.551(3) 1 d D . P A 1
H6AA H 0.138869 0.456709 0.834952 0.039 Uiso 0.551(3) 1 calc R U P A 1
H6AB H 0.127188 0.548237 0.852288 0.039 Uiso 0.551(3) 1 calc R U P A 1
C7A C -0.0027(7) 0.5145(4) 0.7600(3) 0.0301(12) Uani 0.551(3) 1 d D . P A 1
H7AA H -0.032918 0.546632 0.730465 0.036 Uiso 0.551(3) 1 calc R U P A 1
H7AB H -0.077854 0.527185 0.782947 0.036 Uiso 0.551(3) 1 calc R U P A 1
C8A C -0.0155(8) 0.4263(4) 0.7474(3) 0.0318(12) Uani 0.551(3) 1 d D . P A 1
H8AA H 0.007428 0.393920 0.777200 0.038 Uiso 0.551(3) 1 calc R U P A 1
H8AB H -0.124612 0.414133 0.732892 0.038 Uiso 0.551(3) 1 calc R U P A 1
N1A N 0.0947(9) 0.4029(4) 0.71327(17) 0.0300(15) Uani 0.551(3) 1 d D . P A 1
N2A N 0.3791(6) 0.3221(4) 0.75320(19) 0.0266(13) Uani 0.551(3) 1 d D U P A 1
N3A N 0.4510(6) 0.4586(3) 0.8230(3) 0.0335(17) Uani 0.551(3) 1 d D . P A 1
N4A N 0.1577(7) 0.5381(3) 0.7816(2) 0.0281(16) Uani 0.551(3) 1 d D . P A 1
C1B C 0.0626(9) 0.3461(4) 0.7377(4) 0.0333(13) Uani 0.449(3) 1 d D . P A 2
H1BA H -0.043180 0.323551 0.726971 0.040 Uiso 0.449(3) 1 calc R U P A 2
H1BB H 0.075999 0.349939 0.773269 0.040 Uiso 0.449(3) 1 calc R U P A 2
C2B C 0.1868(8) 0.2907(5) 0.7223(4) 0.0332(14) Uani 0.449(3) 1 d D . P A 2
H2BA H 0.177137 0.236307 0.736099 0.040 Uiso 0.449(3) 1 calc R U P A 2
H2BB H 0.174044 0.285981 0.686721 0.040 Uiso 0.449(3) 1 calc R U P A 2
C3B C 0.3891(10) 0.3000(5) 0.7904(3) 0.0344(14) Uani 0.449(3) 1 d D . P A 2
H3BA H 0.424917 0.243283 0.790413 0.041 Uiso 0.449(3) 1 calc R U P A 2
H3BB H 0.295513 0.302013 0.807756 0.041 Uiso 0.449(3) 1 calc R U P A 2
C4B C 0.5180(10) 0.3505(4) 0.8174(4) 0.0355(13) Uani 0.449(3) 1 d D . P A 2
H4BA H 0.536223 0.333406 0.851501 0.043 Uiso 0.449(3) 1 calc R U P A 2
H4BB H 0.617078 0.342486 0.803271 0.043 Uiso 0.449(3) 1 calc R U P A 2
C5B C 0.3664(10) 0.4545(5) 0.8505(3) 0.0328(12) Uani 0.449(3) 1 d D . P A 2
H5BA H 0.425503 0.452159 0.883316 0.039 Uiso 0.449(3) 1 calc R U P A 2
H5BB H 0.282199 0.413294 0.848297 0.039 Uiso 0.449(3) 1 calc R U P A 2
C6B C 0.2936(11) 0.5369(5) 0.8419(3) 0.0323(12) Uani 0.449(3) 1 d D . P A 2
H6BA H 0.219520 0.547225 0.865551 0.039 Uiso 0.449(3) 1 calc R U P A 2
H6BB H 0.377011 0.578551 0.846277 0.039 Uiso 0.449(3) 1 calc R U P A 2
C7B C 0.0533(8) 0.5024(5) 0.7922(3) 0.0301(12) Uani 0.449(3) 1 d D . P A 2
H7BA H -0.017037 0.538282 0.807852 0.036 Uiso 0.449(3) 1 calc R U P A 2
H7BB H 0.067186 0.452051 0.811256 0.036 Uiso 0.449(3) 1 calc R U P A 2
C8B C -0.0232(9) 0.4827(6) 0.7419(3) 0.0318(12) Uani 0.449(3) 1 d D . P A 2
H8BA H -0.127160 0.457597 0.743673 0.038 Uiso 0.449(3) 1 calc R U P A 2
H8BB H -0.040814 0.533224 0.723191 0.038 Uiso 0.449(3) 1 calc R U P A 2
N1B N 0.0747(12) 0.4274(5) 0.71682(18) 0.0300(15) Uani 0.449(3) 1 d D . P A 2
N2B N 0.3425(7) 0.3260(5) 0.7401(2) 0.0266(13) Uani 0.449(3) 1 d D U P A 2
N3B N 0.4739(7) 0.4370(4) 0.8146(4) 0.0335(17) Uani 0.449(3) 1 d D . P A 2
N4B N 0.2084(8) 0.5420(3) 0.7924(3) 0.0281(16) Uani 0.449(3) 1 d D . P A 2

loop_
_atom_site_aniso_label
_atom_site_aniso_U_11
_atom_site_aniso_U_22
_atom_site_aniso_U_33
_atom_site_aniso_U_23
_atom_site_aniso_U_13
_atom_site_aniso_U_12
C9 0.0207(18) 0.0189(17) 0.069(3) 0.0011(18) 0.0138(19) 0.0009(15)
C10 0.0164(17) 0.0258(18) 0.049(2) 0.0017(16) 0.0084(16) 0.0031(15)
C11 0.0249(18) 0.0284(18) 0.046(2) 0.0041(18) 0.0031(16) 0.0016(17)
C12 0.0208(18) 0.0256(19) 0.049(2) -0.0054(17) 0.0153(17) -0.0003(15)
C13 0.030(2) 0.0227(17) 0.048(3) -0.0010(16) 0.0170(18) 0.0054(15)
C14 0.033(2) 0.0251(19) 0.051(3) 0.0000(17) 0.0135(19) 0.0034(16)
C15 0.0189(17) 0.0289(19) 0.051(3) 0.0009(17) 0.0127(17) 0.0005(15)
C16 0.0182(17) 0.0236(17) 0.046(2) -0.0008(16) 0.0087(16) 0.0011(14)
C17 0.0166(18) 0.040(2) 0.054(3) -0.0106(19) 0.0045(17) -0.0050(16)
C18 0.026(2) 0.035(2) 0.053(3) -0.0131(19) 0.0120(19) -0.0070(17)
C19 0.0217(18) 0.0290(19) 0.038(2) -0.0024(16) 0.0105(16) -0.0015(15)
C20 0.0163(17) 0.0279(18) 0.038(2) -0.0033(16) 0.0054(15) 0.0019(14)
C21 0.0207(18) 0.0265(18) 0.043(2) -0.0019(16) 0.0073(16) 0.0024(15)
C22 0.0257(19) 0.033(2) 0.046(2) -0.0098(18) 0.0080(17) -0.0064(17)
C23 0.029(2) 0.037(2) 0.040(2) -0.0099(17) 0.0077(17) -0.0004(17)
C24 0.029(2) 0.041(2) 0.042(2) -0.0014(18) 0.0135(18) 0.0037(18)
C25 0.0244(19) 0.036(2) 0.046(2) -0.0036(18) 0.0142(18) -0.0002(17)
C26 0.0210(17) 0.0271(18) 0.038(2) -0.0027(16) 0.0061(15) 0.0029(15)
C27 0.0219(17) 0.0251(17) 0.036(2) 0.0022(15) 0.0073(15) 0.0020(14)
C28 0.0189(16) 0.0210(17) 0.039(2) 0.0005(14) 0.0087(14) -0.0014(13)
C29 0.0190(17) 0.0265(19) 0.043(2) -0.0010(16) 0.0102(16) -0.0039(15)
C30 0.0223(18) 0.0223(17) 0.046(2) -0.0024(16) 0.0101(17) -0.0075(15)
C31 0.0276(19) 0.0228(17) 0.037(2) -0.0034(15) 0.0091(16) -0.0009(15)
C32 0.0176(16) 0.0229(19) 0.039(2) -0.0041(14) 0.0059(14) 0.0017(13)
C33 0.0171(16) 0.0222(16) 0.040(2) 0.0009(15) 0.0081(15) 0.0007(14)
Lu1 0.01697(8) 0.01900(9) 0.03936(11) 0.00063(8) 0.01001(6) 0.00027(8)
N5 0.0210(16) 0.0325(18) 0.0417(19) -0.0053(13) 0.0074(14) -0.0012(13)
N6 0.0215(15) 0.0271(15) 0.0411(19) -0.0031(13) 0.0102(13) 0.0004(12)
N7 0.0191(14) 0.0197(14) 0.0387(18) -0.0004(12) 0.0072(13) 0.0018(11)
N8 0.0181(14) 0.0214(14) 0.047(2) -0.0007(14) 0.0108(13) 0.0013(12)
O1 0.0163(12) 0.0220(12) 0.0504(17) -0.0004(11) 0.0114(11) 0.0022(10)
O2 0.0292(15) 0.0327(15) 0.063(2) -0.0071(14) 0.0201(14) -0.0051(12)
O3 0.0198(12) 0.0209(12) 0.0397(15) -0.0044(10) 0.0081(11) -0.0028(10)
O4 0.0294(15) 0.0291(14) 0.065(2) -0.0006(14) 0.0016(14) -0.0034(12)
O5 0.0266(13) 0.0200(12) 0.0412(16) 0.0013(11) 0.0112(12) 0.0054(10)
O6 0.103(3) 0.0361(17) 0.054(2) 0.0083(15) 0.025(2) 0.034(2)
C1A 0.017(3) 0.023(3) 0.061(4) 0.004(3) 0.011(3) 0.002(2)
C2A 0.025(3) 0.023(2) 0.054(4) 0.004(3) 0.014(3) -0.004(2)
C3A 0.024(3) 0.030(3) 0.048(4) 0.007(3) 0.003(3) -0.004(3)
C4A 0.028(3) 0.028(3) 0.051(4) 0.014(3) 0.007(2) 0.002(2)
C5A 0.029(3) 0.034(3) 0.038(3) 0.005(4) 0.011(2) -0.005(3)
C6A 0.033(3) 0.030(3) 0.036(3) 0.003(2) 0.015(3) -0.002(2)
C7A 0.019(3) 0.033(3) 0.039(3) 0.001(3) 0.008(2) 0.004(2)
C8A 0.018(2) 0.032(3) 0.048(3) -0.004(3) 0.013(2) 0.004(3)
N1A 0.014(2) 0.028(5) 0.051(3) 0.006(2) 0.0164(18) 0.010(3)
N2A 0.011(2) 0.0243(16) 0.045(3) 0.009(2) 0.002(2) 0.0082(18)
N3A 0.039(3) 0.020(4) 0.041(4) -0.005(3) 0.005(2) -0.012(3)
N4A 0.010(4) 0.0268(18) 0.049(4) 0.005(2) 0.009(3) 0.009(2)
C1B 0.017(3) 0.023(3) 0.061(4) 0.004(3) 0.011(3) 0.002(2)
C2B 0.025(3) 0.023(2) 0.054(4) 0.004(3) 0.014(3) -0.004(2)
C3B 0.024(3) 0.030(3) 0.048(4) 0.007(3) 0.003(3) -0.004(3)
C4B 0.028(3) 0.028(3) 0.051(4) 0.014(3) 0.007(2) 0.002(2)
C5B 0.029(3) 0.034(3) 0.038(3) 0.005(4) 0.011(2) -0.005(3)
C6B 0.033(3) 0.030(3) 0.036(3) 0.003(2) 0.015(3) -0.002(2)
C7B 0.019(3) 0.033(3) 0.039(3) 0.001(3) 0.008(2) 0.004(2)
C8B 0.018(2) 0.032(3) 0.048(3) -0.004(3) 0.013(2) 0.004(3)
N1B 0.014(2) 0.028(5) 0.051(3) 0.006(2) 0.0164(18) 0.010(3)
N2B 0.011(2) 0.0243(16) 0.045(3) 0.009(2) 0.002(2) 0.0082(18)
N3B 0.039(3) 0.020(4) 0.041(4) -0.005(3) 0.005(2) -0.012(3)
N4B 0.010(4) 0.0268(18) 0.049(4) 0.005(2) 0.009(3) 0.009(2)

loop_
_atom_type_symbol
_atom_type_description
_atom_type_scat_dispersion_real
_atom_type_scat_dispersion_imag
_atom_type_scat_source
C C 0.0181 0.0091 'International Tables Vol C Tables 4.2.6.8 and 6.1.1.4'
H H 0.0000 0.0000 'International Tables Vol C Tables 4.2.6.8 and 6.1.1.4'
Lu Lu -6.6179 4.6937 'International Tables Vol C Tables 4.2.6.8 and 6.1.1.4'
N N 0.0311 0.0180 'International Tables Vol C Tables 4.2.6.8 and 6.1.1.4'
O O 0.0492 0.0322 'International Tables Vol C Tables 4.2.6.8 and 6.1.1.4'

loop_
_exptl_crystal_face_index_h
_exptl_crystal_face_index_k
_exptl_crystal_face_index_l
_exptl_crystal_face_perp_dist
0 10 8 0.0116
-1 5 -15 0.0180
1 -5 15 0.0180
1 8 11 0.0135
-5 1 6 0.0460
0 -10 -8 0.0148
5 2 -3 0.0529

loop_
_geom_angle_atom_site_label_1
_geom_angle_atom_site_label_2
_geom_angle_atom_site_label_3
_geom_angle
_geom_angle_site_symmetry_1
_geom_angle_site_symmetry_3
_geom_angle_publ_flag
H9AA C9 H9AB 108.3 . . ?
H9BC C9 H9BD 107.7 . . ?
C10 C9 H9AA 109.9 . . ?
C10 C9 H9AB 109.9 . . ?
C10 C9 H9BC 108.9 . . ?
C10 C9 H9BD 108.9 . . ?
N2A C9 H9AA 109.9 . . ?
N2A C9 H9AB 109.9 . . ?
N2A C9 C10 109.1(4) . . ?
N2B C9 H9BC 108.9 . . ?
N2B C9 H9BD 108.9 . . ?
N2B C9 C10 113.5(4) . . ?
O1 C10 C9 116.2(3) . . ?
O2 C10 C9 118.1(3) . . ?
O2 C10 O1 125.7(3) . . ?
H11A C11 H11B 108.5 . . ?
H11C C11 H11D 107.5 . . ?
C12 C11 H11A 110.3 . . ?
C12 C11 H11B 110.3 . . ?
C12 C11 H11C 108.5 . . ?
C12 C11 H11D 108.5 . . ?
N3A C11 H11A 110.3 . . ?
N3A C11 H11B 110.3 . . ?
N3A C11 C12 107.2(4) . . ?
N3B C11 H11C 108.5 . . ?
N3B C11 H11D 108.5 . . ?
N3B C11 C12 115.1(5) . . ?
O3 C12 C11 115.7(3) . . ?
O4 C12 C11 118.8(4) . . ?
O4 C12 O3 125.4(4) . . ?
H13A C13 H13B 108.6 . . ?
H13C C13 H13D 107.4 . . ?
C14 C13 H13A 110.4 . . ?
C14 C13 H13B 110.4 . . ?
C14 C13 H13C 108.2 . . ?
C14 C13 H13D 108.2 . . ?
N4A C13 H13A 110.4 . . ?
N4A C13 H13B 110.4 . . ?
N4A C13 C14 106.8(4) . . ?
N4B C13 H13C 108.2 . . ?
N4B C13 H13D 108.2 . . ?
N4B C13 C14 116.3(5) . . ?
O5 C14 C13 116.3(3) . . ?
O6 C14 C13 118.5(4) . . ?
O6 C14 O5 125.1(4) . . ?
H15A C15 H15B 108.6 . . ?
H15C C15 H15D 107.2 . . ?
C16 C15 H15A 110.4 . . ?
C16 C15 H15B 110.4 . . ?
C16 C15 H15C 107.8 . . ?
C16 C15 H15D 107.8 . . ?
N1A C15 H15A 110.4 . . ?
N1A C15 H15B 110.4 . . ?
N1A C15 C16 106.7(4) . . ?
N1B C15 H15C 107.8 . . ?
N1B C15 H15D 107.8 . . ?
N1B C15 C16 117.8(5) . . ?
C17 C16 C15 122.1(3) . . ?
N8 C16 C15 114.8(3) . . ?
N8 C16 C17 123.0(3) . . ?
C16 C17 H17 120.7 . . ?
C18 C17 C16 118.5(4) . . ?
C18 C17 H17 120.7 . . ?
C17 C18 H18 120.4 . . ?
C17 C18 C19 119.3(4) . . ?
C19 C18 H18 120.4 . . ?
C18 C19 C20 122.6(4) . . ?
C18 C19 C33 118.4(3) . . ?
C33 C19 C20 118.9(3) . . ?
C27 C20 C19 119.5(3) . . ?
N5 C20 C19 118.2(3) . . ?
N5 C20 C27 122.3(3) . . ?
C22 C21 C26 119.6(3) . . ?
N5 C21 C22 119.4(4) . . ?
N5 C21 C26 120.9(4) . . ?
C21 C22 H22 120.1 . . ?
C23 C22 C21 119.8(4) . . ?
C23 C22 H22 120.1 . . ?
C22 C23 H23 119.7 . . ?
C22 C23 C24 120.5(4) . . ?
C24 C23 H23 119.7 . . ?
C23 C24 H24 119.2 . . ?
C25 C24 C23 121.6(4) . . ?
C25 C24 H24 119.2 . . ?
C24 C25 H25 120.3 . . ?
C24 C25 C26 119.5(4) . . ?
C26 C25 H25 120.3 . . ?
C21 C26 C25 119.1(4) . . ?
N6 C26 C21 121.6(3) . . ?
N6 C26 C25 119.4(4) . . ?
C20 C27 C28 119.6(3) . . ?
N6 C27 C20 121.9(4) . . ?
N6 C27 C28 118.4(3) . . ?
C29 C28 C27 122.0(3) . . ?
C32 C28 C27 120.4(3) . . ?
C32 C28 C29 117.6(3) . . ?
C28 C29 H29 120.7 . . ?
C30 C29 C28 118.7(3) . . ?
C30 C29 H29 120.7 . . ?
C29 C30 H30 120.6 . . ?
C29 C30 C31 118.8(3) . . ?
C31 C30 H30 120.6 . . ?
C30 C31 H31 118.2 . . ?
N7 C31 C30 123.6(4) . . ?
N7 C31 H31 118.2 . . ?
C28 C32 C33 119.2(3) . . ?
N7 C32 C28 123.3(3) . . ?
N7 C32 C33 117.3(3) . . ?
C19 C33 C32 121.4(3) . . ?
N8 C33 C19 122.6(3) . . ?
N8 C33 C32 115.8(3) . . ?
N7 Lu1 N1A 127.63(13) . . ?
N7 Lu1 N3A 127.13(13) . . ?
N7 Lu1 N1B 129.00(14) . . ?
N7 Lu1 N2B 119.13(13) . . ?
N8 Lu1 N7 63.35(10) . . ?
N8 Lu1 N1A 64.87(13) . . ?
N8 Lu1 N3A 156.41(14) . . ?
N8 Lu1 N4A 120.75(14) . . ?
N8 Lu1 N1B 68.78(14) . . ?
N8 Lu1 N2B 79.99(17) . . ?
N8 Lu1 N3B 147.05(17) . . ?
N8 Lu1 N4B 131.80(17) . . ?
O1 Lu1 N7 64.02(9) . . ?
O1 Lu1 N8 84.92(10) . . ?
O1 Lu1 N1A 118.44(13) . . ?
O1 Lu1 N3A 82.92(14) . . ?
O1 Lu1 N4A 151.56(14) . . ?
O1 Lu1 N1B 128.43(17) . . ?
O1 Lu1 N2B 66.01(13) . . ?
O1 Lu1 N3B 73.55(17) . . ?
O1 Lu1 N4B 141.99(16) . . ?
O3 Lu1 N7 72.69(10) . . ?
O3 Lu1 N8 134.55(10) . . ?
O3 Lu1 O1 86.09(9) . . ?
O3 Lu1 O5 82.03(10) . . ?
O3 Lu1 N1A 152.44(13) . . ?
O3 Lu1 N3A 64.60(13) . . ?
O3 Lu1 N4A 83.47(13) . . ?
O3 Lu1 N1B 143.47(16) . . ?
O3 Lu1 N2B 134.69(17) . . ?
O3 Lu1 N3B 69.56(15) . . ?
O3 Lu1 N4B 74.21(16) . . ?
O5 Lu1 N7 75.37(9) . . ?
O5 Lu1 N8 76.54(10) . . ?
O5 Lu1 O1 139.39(9) . . ?
O5 Lu1 N1A 85.79(13) . . ?
O5 Lu1 N3A 124.91(14) . . ?
O5 Lu1 N4A 64.86(13) . . ?
O5 Lu1 N1B 77.54(16) . . ?
O5 Lu1 N2B 142.01(17) . . ?
O5 Lu1 N3B 135.42(17) . . ?
O5 Lu1 N4B 70.40(14) . . ?
N3A Lu1 N1A 103.84(15) . . ?
N4A Lu1 N7 135.96(11) . . ?
N4A Lu1 N1A 68.97(16) . . ?
N4A Lu1 N3A 68.70(17) . . ?
N2B Lu1 N1B 66.2(2) . . ?
N3B Lu1 N7 124.02(15) . . ?
N3B Lu1 N1B 105.58(17) . . ?
N3B Lu1 N2B 68.6(2) . . ?
N4B Lu1 N7 134.87(14) . . ?
N4B Lu1 N1B 70.5(2) . . ?
N4B Lu1 N2B 105.94(17) . . ?
N4B Lu1 N3B 69.2(2) . . ?
C20 N5 C21 116.6(3) . . ?
C27 N6 C26 116.7(3) . . ?
C31 N7 C32 117.8(3) . . ?
C31 N7 Lu1 125.3(3) . . ?
C32 N7 Lu1 115.0(2) . . ?
C16 N8 C33 117.7(3) . . ?
C16 N8 Lu1 121.4(2) . . ?
C33 N8 Lu1 120.4(3) . . ?
C10 O1 Lu1 122.2(2) . . ?
C12 O3 Lu1 125.2(2) . . ?
C14 O5 Lu1 123.6(3) . . ?
H1AA C1A H1AB 108.1 . . ?
C2A C1A H1AA 109.5 . . ?
C2A C1A H1AB 109.5 . . ?
N1A C1A H1AA 109.5 . . ?
N1A C1A H1AB 109.5 . . ?
N1A C1A C2A 110.8(5) . . ?
C1A C2A H2AA 109.4 . . ?
C1A C2A H2AB 109.4 . . ?
H2AA C2A H2AB 108.0 . . ?
N2A C2A C1A 111.2(5) . . ?
N2A C2A H2AA 109.4 . . ?
N2A C2A H2AB 109.4 . . ?
H3AA C3A H3AB 107.5 . . ?
C4A C3A H3AA 108.5 . . ?
C4A C3A H3AB 108.5 . . ?
N2A C3A H3AA 108.5 . . ?
N2A C3A H3AB 108.5 . . ?
N2A C3A C4A 115.3(6) . . ?
C3A C4A H4AA 109.3 . . ?
C3A C4A H4AB 109.3 . . ?
H4AA C4A H4AB 107.9 . . ?
N3A C4A C3A 111.8(6) . . ?
N3A C4A H4AA 109.3 . . ?
N3A C4A H4AB 109.3 . . ?
H5AA C5A H5AB 107.7 . . ?
C6A C5A H5AA 108.9 . . ?
C6A C5A H5AB 108.9 . . ?
N3A C5A H5AA 108.9 . . ?
N3A C5A H5AB 108.9 . . ?
N3A C5A C6A 113.4(5) . . ?
C5A C6A H6AA 109.5 . . ?
C5A C6A H6AB 109.5 . . ?
H6AA C6A H6AB 108.1 . . ?
N4A C6A C5A 110.8(5) . . ?
N4A C6A H6AA 109.5 . . ?
N4A C6A H6AB 109.5 . . ?
H7AA C7A H7AB 107.8 . . ?
C8A C7A H7AA 109.0 . . ?
C8A C7A H7AB 109.0 . . ?
N4A C7A H7AA 109.0 . . ?
N4A C7A H7AB 109.0 . . ?
N4A C7A C8A 112.9(5) . . ?
C7A C8A H8AA 109.2 . . ?
C7A C8A H8AB 109.2 . . ?
H8AA C8A H8AB 107.9 . . ?
N1A C8A C7A 111.9(5) . . ?
N1A C8A H8AA 109.2 . . ?
N1A C8A H8AB 109.2 . . ?
C15 N1A Lu1 107.2(4) . . ?
C15 N1A C1A 105.9(5) . . ?
C1A N1A Lu1 116.3(4) . . ?
C8A N1A C15 107.9(5) . . ?
C8A N1A Lu1 111.4(4) . . ?
C8A N1A C1A 107.7(6) . . ?
C9 N2A Lu1 102.0(4) . . ?
C2A N2A C9 112.3(5) . . ?
C2A N2A Lu1 113.2(4) . . ?
C3A N2A C9 112.3(4) . . ?
C3A N2A Lu1 106.8(4) . . ?
C3A N2A C2A 110.0(6) . . ?
C11 N3A Lu1 102.2(4) . . ?
C4A N3A C11 112.3(5) . . ?
C4A N3A Lu1 113.5(4) . . ?
C4A N3A C5A 108.5(6) . . ?
C5A N3A C11 110.7(5) . . ?
C5A N3A Lu1 109.6(5) . . ?
C13 N4A Lu1 103.3(4) . . ?
C6A N4A C13 111.8(5) . . ?
C6A N4A Lu1 113.5(4) . . ?
C7A N4A C13 109.2(4) . . ?
C7A N4A Lu1 109.9(4) . . ?
C7A N4A C6A 109.0(6) . . ?
H1BA C1B H1BB 108.1 . . ?
C2B C1B H1BA 109.5 . . ?
C2B C1B H1BB 109.5 . . ?
N1B C1B H1BA 109.5 . . ?
N1B C1B H1BB 109.5 . . ?
N1B C1B C2B 110.8(7) . . ?
C1B C2B H2BA 110.2 . . ?
C1B C2B H2BB 110.2 . . ?
H2BA C2B H2BB 108.5 . . ?
N2B C2B C1B 107.4(6) . . ?
N2B C2B H2BA 110.2 . . ?
N2B C2B H2BB 110.2 . . ?
H3BA C3B H3BB 107.7 . . ?
C4B C3B H3BA 108.8 . . ?
C4B C3B H3BB 108.8 . . ?
N2B C3B H3BA 108.8 . . ?
N2B C3B H3BB 108.8 . . ?
N2B C3B C4B 113.7(7) . . ?
C3B C4B H4BA 109.6 . . ?
C3B C4B H4BB 109.6 . . ?
H4BA C4B H4BB 108.1 . . ?
N3B C4B C3B 110.3(7) . . ?
N3B C4B H4BA 109.6 . . ?
N3B C4B H4BB 109.6 . . ?
H5BA C5B H5BB 108.1 . . ?
C6B C5B H5BA 109.5 . . ?
C6B C5B H5BB 109.5 . . ?
N3B C5B H5BA 109.5 . . ?
N3B C5B H5BB 109.5 . . ?
N3B C5B C6B 110.5(7) . . ?
C5B C6B H6BA 109.6 . . ?
C5B C6B H6BB 109.6 . . ?
H6BA C6B H6BB 108.2 . . ?
N4B C6B C5B 110.1(6) . . ?
N4B C6B H6BA 109.6 . . ?
N4B C6B H6BB 109.6 . . ?
H7BA C7B H7BB 107.9 . . ?
C8B C7B H7BA 109.1 . . ?
C8B C7B H7BB 109.1 . . ?
N4B C7B H7BA 109.1 . . ?
N4B C7B H7BB 109.1 . . ?
N4B C7B C8B 112.3(7) . . ?
C7B C8B H8BA 109.2 . . ?
C7B C8B H8BB 109.2 . . ?
H8BA C8B H8BB 107.9 . . ?
N1B C8B C7B 111.9(6) . . ?
N1B C8B H8BA 109.2 . . ?
N1B C8B H8BB 109.2 . . ?
C15 N1B Lu1 108.2(5) . . ?
C1B N1B C15 110.2(7) . . ?
C1B N1B Lu1 111.8(5) . . ?
C1B N1B C8B 107.8(7) . . ?
C8B N1B C15 111.6(6) . . ?
C8B N1B Lu1 107.3(5) . . ?
C9 N2B Lu1 108.0(5) . . ?
C9 N2B C2B 108.2(5) . . ?
C9 N2B C3B 103.7(6) . . ?
C2B N2B Lu1 115.3(5) . . ?
C3B N2B Lu1 111.9(5) . . ?
C3B N2B C2B 108.9(8) . . ?
C11 N3B Lu1 106.8(5) . . ?
C11 N3B C4B 108.1(6) . . ?
C4B N3B Lu1 113.3(6) . . ?
C5B N3B C11 106.4(6) . . ?
C5B N3B Lu1 112.5(6) . . ?
C5B N3B C4B 109.4(8) . . ?
C13 N4B Lu1 106.1(5) . . ?
C6B N4B C13 111.8(6) . . ?
C6B N4B Lu1 112.4(5) . . ?
C6B N4B C7B 108.1(7) . . ?
C7B N4B C13 106.4(5) . . ?
C7B N4B Lu1 111.9(5) . . ?

loop_
_geom_bond_atom_site_label_1
_geom_bond_atom_site_label_2
_geom_bond_distance
_geom_bond_site_symmetry_2
_geom_bond_publ_flag
C9 H9AA 0.9900 . ?
C9 H9AB 0.9900 . ?
C9 H9BC 0.9900 . ?
C9 H9BD 0.9900 . ?
C9 C10 1.523(5) . ?
C9 N2A 1.495(4) . ?
C9 N2B 1.473(5) . ?
C10 O1 1.265(5) . ?
C10 O2 1.239(5) . ?
C11 H11A 0.9900 . ?
C11 H11B 0.9900 . ?
C11 H11C 0.9900 . ?
C11 H11D 0.9900 . ?
C11 C12 1.527(5) . ?
C11 N3A 1.485(5) . ?
C11 N3B 1.481(5) . ?
C12 O3 1.277(5) . ?
C12 O4 1.235(5) . ?
C13 H13A 0.9900 . ?
C13 H13B 0.9900 . ?
C13 H13C 0.9900 . ?
C13 H13D 0.9900 . ?
C13 C14 1.514(6) . ?
C13 N4A 1.485(4) . ?
C13 N4B 1.486(5) . ?
C14 O5 1.280(5) . ?
C14 O6 1.234(5) . ?
C15 H15A 0.9900 . ?
C15 H15B 0.9900 . ?
C15 H15C 0.9900 . ?
C15 H15D 0.9900 . ?
C15 C16 1.512(5) . ?
C15 N1A 1.480(5) . ?
C15 N1B 1.483(5) . ?
C16 C17 1.400(6) . ?
C16 N8 1.335(5) . ?
C17 H17 0.9500 . ?
C17 C18 1.385(5) . ?
C18 H18 0.9500 . ?
C18 C19 1.388(6) . ?
C19 C20 1.475(5) . ?
C19 C33 1.394(6) . ?
C20 C27 1.424(5) . ?
C20 N5 1.325(5) . ?
C21 C22 1.416(6) . ?
C21 C26 1.421(5) . ?
C21 N5 1.364(5) . ?
C22 H22 0.9500 . ?
C22 C23 1.368(5) . ?
C23 H23 0.9500 . ?
C23 C24 1.406(6) . ?
C24 H24 0.9500 . ?
C24 C25 1.362(6) . ?
C25 H25 0.9500 . ?
C25 C26 1.425(5) . ?
C26 N6 1.356(5) . ?
C27 C28 1.454(5) . ?
C27 N6 1.324(5) . ?
C28 C29 1.407(5) . ?
C28 C32 1.403(5) . ?
C29 H29 0.9500 . ?
C29 C30 1.383(6) . ?
C30 H30 0.9500 . ?
C30 C31 1.403(5) . ?
C31 H31 0.9500 . ?
C31 N7 1.316(5) . ?
C32 C33 1.458(5) . ?
C32 N7 1.348(5) . ?
C33 N8 1.357(4) . ?
Lu1 N7 2.609(3) . ?
Lu1 N8 2.463(3) . ?
Lu1 O1 2.289(2) . ?
Lu1 O3 2.234(2) . ?
Lu1 O5 2.248(2) . ?
Lu1 N1A 2.634(8) . ?
Lu1 N3A 2.627(9) . ?
Lu1 N4A 2.581(8) . ?
Lu1 N1B 2.610(11) . ?
Lu1 N2B 2.610(9) . ?
Lu1 N3B 2.530(11) . ?
Lu1 N4B 2.519(10) . ?
C1A H1AA 0.9900 . ?
C1A H1AB 0.9900 . ?
C1A C2A 1.505(5) . ?
C1A N1A 1.483(5) . ?
C2A H2AA 0.9900 . ?
C2A H2AB 0.9900 . ?
C2A N2A 1.478(5) . ?
C3A H3AA 0.9900 . ?
C3A H3AB 0.9900 . ?
C3A C4A 1.505(5) . ?
C3A N2A 1.478(5) . ?
C4A H4AA 0.9900 . ?
C4A H4AB 0.9900 . ?
C4A N3A 1.483(5) . ?
C5A H5AA 0.9900 . ?
C5A H5AB 0.9900 . ?
C5A C6A 1.510(5) . ?
C5A N3A 1.484(5) . ?
C6A H6AA 0.9900 . ?
C6A H6AB 0.9900 . ?
C6A N4A 1.480(5) . ?
C7A H7AA 0.9900 . ?
C7A H7AB 0.9900 . ?
C7A C8A 1.507(5) . ?
C7A N4A 1.480(4) . ?
C8A H8AA 0.9900 . ?
C8A H8AB 0.9900 . ?
C8A N1A 1.479(5) . ?
C1B H1BA 0.9900 . ?
C1B H1BB 0.9900 . ?
C1B C2B 1.511(5) . ?
C1B N1B 1.480(5) . ?
C2B H2BA 0.9900 . ?
C2B H2BB 0.9900 . ?
C2B N2B 1.482(5) . ?
C3B H3BA 0.9900 . ?
C3B H3BB 0.9900 . ?
C3B C4B 1.509(5) . ?
C3B N2B 1.477(5) . ?
C4B H4BA 0.9900 . ?
C4B H4BB 0.9900 . ?
C4B N3B 1.484(5) . ?
C5B H5BA 0.9900 . ?
C5B H5BB 0.9900 . ?
C5B C6B 1.510(5) . ?
C5B N3B 1.479(5) . ?
C6B H6BA 0.9900 . ?
C6B H6BB 0.9900 . ?
C6B N4B 1.480(5) . ?
C7B H7BA 0.9900 . ?
C7B H7BB 0.9900 . ?
C7B C8B 1.508(5) . ?
C7B N4B 1.482(5) . ?
C8B H8BA 0.9900 . ?
C8B H8BB 0.9900 . ?
C8B N1B 1.482(5) . ?

loop_
_geom_torsion_atom_site_label_1
_geom_torsion_atom_site_label_2
_geom_torsion_atom_site_label_3
_geom_torsion_atom_site_label_4
_geom_torsion
_geom_torsion_site_symmetry_1
_geom_torsion_site_symmetry_2
_geom_torsion_site_symmetry_3
_geom_torsion_site_symmetry_4
_geom_torsion_publ_flag
C9 C10 O1 Lu1 -37.1(5) . . . . ?
C10 C9 N2A Lu1 40.7(4) . . . . ?
C10 C9 N2A C2A 162.2(5) . . . . ?
C10 C9 N2A C3A -73.2(6) . . . . ?
C10 C9 N2B Lu1 19.6(5) . . . . ?
C10 C9 N2B C2B 145.1(6) . . . . ?
C10 C9 N2B C3B -99.3(7) . . . . ?
C11 C12 O3 Lu1 -13.3(4) . . . . ?
C12 C11 N3A Lu1 47.9(4) . . . . ?
C12 C11 N3A C4A 169.8(5) . . . . ?
C12 C11 N3A C5A -68.8(7) . . . . ?
C12 C11 N3B Lu1 25.4(5) . . . . ?
C12 C11 N3B C4B 147.6(6) . . . . ?
C12 C11 N3B C5B -95.0(7) . . . . ?
C13 C14 O5 Lu1 -13.7(5) . . . . ?
C14 C13 N4A Lu1 48.2(4) . . . . ?
C14 C13 N4A C6A 170.6(5) . . . . ?
C14 C13 N4A C7A -68.8(6) . . . . ?
C14 C13 N4B Lu1 24.6(5) . . . . ?
C14 C13 N4B C6B 147.5(6) . . . . ?
C14 C13 N4B C7B -94.7(7) . . . . ?
C15 C16 C17 C18 174.6(4) . . . . ?
C15 C16 N8 C33 -168.8(3) . . . . ?
C15 C16 N8 Lu1 19.4(4) . . . . ?
C16 C15 N1A Lu1 52.8(4) . . . . ?
C16 C15 N1A C1A -72.0(6) . . . . ?
C16 C15 N1A C8A 172.9(4) . . . . ?
C16 C15 N1B Lu1 30.7(5) . . . . ?
C16 C15 N1B C1B -91.8(7) . . . . ?
C16 C15 N1B C8B 148.6(7) . . . . ?
C16 C17 C18 C19 -3.5(7) . . . . ?
C17 C16 N8 C33 6.7(6) . . . . ?
C17 C16 N8 Lu1 -165.2(3) . . . . ?
C17 C18 C19 C20 -176.5(4) . . . . ?
C17 C18 C19 C33 1.4(6) . . . . ?
C18 C19 C20 C27 170.2(4) . . . . ?
C18 C19 C20 N5 -9.4(6) . . . . ?
C18 C19 C33 C32 -168.5(4) . . . . ?
C18 C19 C33 N8 5.0(6) . . . . ?
C19 C20 C27 C28 -1.3(6) . . . . ?
C19 C20 C27 N6 179.7(4) . . . . ?
C19 C20 N5 C21 -179.5(4) . . . . ?
C19 C33 N8 C16 -9.0(6) . . . . ?
C19 C33 N8 Lu1 163.0(3) . . . . ?
C20 C19 C33 C32 9.5(6) . . . . ?
C20 C19 C33 N8 -177.0(3) . . . . ?
C20 C27 C28 C29 -169.3(4) . . . . ?
C20 C27 C28 C32 8.7(5) . . . . ?
C20 C27 N6 C26 0.4(6) . . . . ?
C21 C22 C23 C24 1.5(7) . . . . ?
C21 C26 N6 C27 -0.2(6) . . . . ?
C22 C21 C26 C25 -0.3(6) . . . . ?
C22 C21 C26 N6 178.7(4) . . . . ?
C22 C21 N5 C20 -179.1(4) . . . . ?
C22 C23 C24 C25 -0.3(7) . . . . ?
C23 C24 C25 C26 -1.1(7) . . . . ?
C24 C25 C26 C21 1.4(6) . . . . ?
C24 C25 C26 N6 -177.6(4) . . . . ?
C25 C26 N6 C27 178.8(4) . . . . ?
C26 C21 C22 C23 -1.2(6) . . . . ?
C26 C21 N5 C20 -0.7(6) . . . . ?
C27 C20 N5 C21 1.0(6) . . . . ?
C27 C28 C29 C30 -178.8(4) . . . . ?
C27 C28 C32 C33 -7.1(5) . . . . ?
C27 C28 C32 N7 177.6(3) . . . . ?
C28 C27 N6 C26 -178.7(3) . . . . ?
C28 C29 C30 C31 0.0(6) . . . . ?
C28 C32 C33 C19 -2.1(5) . . . . ?
C28 C32 C33 N8 -176.1(3) . . . . ?
C28 C32 N7 C31 2.0(5) . . . . ?
C28 C32 N7 Lu1 -163.2(3) . . . . ?
C29 C28 C32 C33 171.0(3) . . . . ?
C29 C28 C32 N7 -4.2(6) . . . . ?
C29 C30 C31 N7 -2.4(6) . . . . ?
C30 C31 N7 C32 1.4(6) . . . . ?
C30 C31 N7 Lu1 164.9(3) . . . . ?
C32 C28 C29 C30 3.1(6) . . . . ?
C32 C33 N8 C16 164.9(3) . . . . ?
C32 C33 N8 Lu1 -23.2(4) . . . . ?
C33 C19 C20 C27 -7.7(6) . . . . ?
C33 C19 C20 N5 172.8(4) . . . . ?
C33 C32 N7 C31 -173.3(3) . . . . ?
C33 C32 N7 Lu1 21.5(4) . . . . ?
N5 C20 C27 C28 178.2(4) . . . . ?
N5 C20 C27 N6 -0.8(6) . . . . ?
N5 C21 C22 C23 177.2(4) . . . . ?
N5 C21 C26 C25 -178.6(4) . . . . ?
N5 C21 C26 N6 0.4(6) . . . . ?
N6 C27 C28 C29 9.8(6) . . . . ?
N6 C27 C28 C32 -172.2(4) . . . . ?
N7 C32 C33 C19 173.4(3) . . . . ?
N7 C32 C33 N8 -0.5(5) . . . . ?
N8 C16 C17 C18 -0.6(7) . . . . ?
O2 C10 O1 Lu1 143.0(4) . . . . ?
O4 C12 O3 Lu1 164.7(3) . . . . ?
O6 C14 O5 Lu1 164.4(4) . . . . ?
C1A C2A N2A C9 -72.9(7) . . . . ?
C1A C2A N2A Lu1 41.9(7) . . . . ?
C1A C2A N2A C3A 161.3(6) . . . . ?
C2A C1A N1A C15 161.3(5) . . . . ?
C2A C1A N1A Lu1 42.4(7) . . . . ?
C2A C1A N1A C8A -83.5(7) . . . . ?
C3A C4A N3A C11 -77.8(8) . . . . ?
C3A C4A N3A Lu1 37.4(7) . . . . ?
C3A C4A N3A C5A 159.5(6) . . . . ?
C4A C3A N2A C9 157.1(6) . . . . ?
C4A C3A N2A Lu1 46.2(7) . . . . ?
C4A C3A N2A C2A -77.0(8) . . . . ?
C5A C6A N4A C13 -76.7(7) . . . . ?
C5A C6A N4A Lu1 39.7(7) . . . . ?
C5A C6A N4A C7A 162.5(6) . . . . ?
C6A C5A N3A C11 155.8(6) . . . . ?
C6A C5A N3A Lu1 43.8(7) . . . . ?
C6A C5A N3A C4A -80.6(8) . . . . ?
C7A C8A N1A C15 -81.3(8) . . . . ?
C7A C8A N1A Lu1 36.2(7) . . . . ?
C7A C8A N1A C1A 164.8(6) . . . . ?
C8A C7A N4A C13 160.6(6) . . . . ?
C8A C7A N4A Lu1 47.9(6) . . . . ?
C8A C7A N4A C6A -77.0(8) . . . . ?
N1A C15 C16 C17 134.6(5) . . . . ?
N1A C15 C16 N8 -49.9(5) . . . . ?
N1A C1A C2A N2A -55.9(8) . . . . ?
N2A C9 C10 O1 -11.8(6) . . . . ?
N2A C9 C10 O2 168.1(4) . . . . ?
N2A C3A C4A N3A -59.3(9) . . . . ?
N3A C11 C12 O3 -30.0(5) . . . . ?
N3A C11 C12 O4 151.8(4) . . . . ?
N3A C5A C6A N4A -57.5(9) . . . . ?
N4A C13 C14 O5 -28.9(5) . . . . ?
N4A C13 C14 O6 152.9(5) . . . . ?
N4A C7A C8A N1A -58.4(9) . . . . ?
C1B C2B N2B C9 -162.9(7) . . . . ?
C1B C2B N2B Lu1 -41.8(9) . . . . ?
C1B C2B N2B C3B 85.0(9) . . . . ?
C2B C1B N1B C15 71.0(10) . . . . ?
C2B C1B N1B Lu1 -49.3(9) . . . . ?
C2B C1B N1B C8B -167.0(7) . . . . ?
C3B C4B N3B C11 -164.1(7) . . . . ?
C3B C4B N3B Lu1 -45.9(8) . . . . ?
C3B C4B N3B C5B 80.5(10) . . . . ?
C4B C3B N2B C9 82.5(9) . . . . ?
C4B C3B N2B Lu1 -33.7(8) . . . . ?
C4B C3B N2B C2B -162.4(7) . . . . ?
C5B C6B N4B C13 -163.3(6) . . . . ?
C5B C6B N4B Lu1 -44.1(8) . . . . ?
C5B C6B N4B C7B 79.9(9) . . . . ?
C6B C5B N3B C11 74.9(9) . . . . ?
C6B C5B N3B Lu1 -41.7(8) . . . . ?
C6B C5B N3B C4B -168.5(7) . . . . ?
C7B C8B N1B C15 -164.8(7) . . . . ?
C7B C8B N1B Lu1 -46.4(8) . . . . ?
C7B C8B N1B C1B 74.2(10) . . . . ?
C8B C7B N4B C13 76.2(9) . . . . ?
C8B C7B N4B Lu1 -39.2(7) . . . . ?
C8B C7B N4B C6B -163.6(7) . . . . ?
N1B C15 C16 C17 149.6(5) . . . . ?
N1B C15 C16 N8 -34.9(6) . . . . ?
N1B C1B C2B N2B 60.5(11) . . . . ?
N2B C9 C10 O1 6.5(6) . . . . ?
N2B C9 C10 O2 -173.6(5) . . . . ?
N2B C3B C4B N3B 53.7(10) . . . . ?
N3B C11 C12 O3 -11.7(6) . . . . ?
N3B C11 C12 O4 170.1(4) . . . . ?
N3B C5B C6B N4B 57.6(10) . . . . ?
N4B C13 C14 O5 -10.7(6) . . . . ?
N4B C13 C14 O6 171.1(5) . . . . ?
N4B C7B C8B N1B 60.2(10) . . . . ?

loop_
_exptl_oxdiff_crystal_face_indexfrac_h
_exptl_oxdiff_crystal_face_indexfrac_k
_exptl_oxdiff_crystal_face_indexfrac_l
_exptl_oxdiff_crystal_face_x
_exptl_oxdiff_crystal_face_y
_exptl_oxdiff_crystal_face_z
0.0223 9.5054 8.4651 0.0366 -0.1273 0.9912
-0.6763 5.1314 -15.4007 -0.9586 -0.2846 0.0090
0.6763 -5.1314 15.4007 0.9586 0.2846 -0.0090
0.9076 7.9196 11.4628 0.2406 0.0726 0.9679
-5.3902 1.4422 6.0430 0.2836 -0.9556 0.0803
-0.1947 -9.5189 -8.3250 -0.0278 0.0976 -0.9948
5.4686 1.9091 -3.1206 -0.2743 0.9229 0.2701

loop_
_smtbx_masks_void_nr
_smtbx_masks_void_average_x
_smtbx_masks_void_average_y
_smtbx_masks_void_average_z
_smtbx_masks_void_volume
_smtbx_masks_void_count_electrons
_smtbx_masks_void_content
1 -0.243 0.000 0.500 629.7 169.9 '10 MeOH'
2 -0.082 0.500 0.000 629.7 169.9 '10 MeOH'
